data_7231229
loop_
_publ_author_name
'Li, Jing-Ming'
'Li, Rui'
'Li, Xia'

_publ_section_title
;
 Construction of metal--organic frameworks (MOFs) and highly luminescent
 Eu(iii)-MOF for the detection of inorganic ions and antibiotics in
 aqueous medium
;
_journal_issue 34
_journal_name_full CrystEngComm
_journal_page_first 4962
_journal_paper_doi 10.1039/C8CE00915E
_journal_volume 20
_journal_year 2018
_chemical_formula_sum 'C66 H40 Gd2 N4 O15'
_chemical_formula_weight 1443.52
_space_group_IT_number 14
_space_group_name_Hall '-P 2ybc'
_space_group_name_H-M_alt 'P 1 21/c 1'
_symmetry_cell_setting monoclinic
_symmetry_space_group_name_Hall '-P 2ybc'
_symmetry_space_group_name_H-M 'P 1 21/c 1'
_atom_sites_solution_hydrogens geom
_atom_sites_solution_primary direct
_atom_sites_solution_secondary difmap
_audit_creation_method SHELXL-97
_audit_update_record
;
2018-06-02 deposited with the CCDC.
2018-07-24 downloaded from the CCDC.
;
_cell_angle_alpha 90.00
_cell_angle_beta 90.919(2)
_cell_angle_gamma 90.00
_cell_formula_units_Z 4
_cell_length_a 13.0264(6)
_cell_length_b 22.5481(9)
_cell_length_c 19.4308(8)
_cell_measurement_reflns_used 3453
_cell_measurement_temperature 296(2)
_cell_measurement_theta_max 27.8776
_cell_measurement_theta_min 1.783
_cell_volume 5706.5(4)
_computing_structure_refinement 'SHELXL-97 (Sheldrick, 1997)'
_computing_structure_solution 'SHELXS-97 (Sheldrick, 1990)'
_diffrn_ambient_temperature 296(2)
_diffrn_measured_fraction_theta_full 0.998
_diffrn_measured_fraction_theta_max 0.998
_diffrn_measurement_device_type 'Rigaku Saturn724 CCD'
_diffrn_radiation_monochromator graphite
_diffrn_radiation_source 'fine-focus sealed tube'
_diffrn_radiation_type MoK\a
_diffrn_radiation_wavelength 0.71073
_diffrn_reflns_av_R_equivalents 0.1080
_diffrn_reflns_av_sigmaI/netI 0.0593
_diffrn_reflns_limit_h_max 15
_diffrn_reflns_limit_h_min -15
_diffrn_reflns_limit_k_max 26
_diffrn_reflns_limit_k_min -26
_diffrn_reflns_limit_l_max 23
_diffrn_reflns_limit_l_min -23
_diffrn_reflns_number 76054
_diffrn_reflns_theta_full 25.01
_diffrn_reflns_theta_max 25.01
_diffrn_reflns_theta_min 2.91
_exptl_absorpt_coefficient_mu 2.380
_exptl_absorpt_correction_T_max 1.0000
_exptl_absorpt_correction_T_min 0.6786
_exptl_absorpt_correction_type multi-scan
_exptl_absorpt_process_details 'SADABS; Bruker, 2000'
_exptl_crystal_colour colorless
_exptl_crystal_density_diffrn 1.680
_exptl_crystal_density_method 'not measured'
_exptl_crystal_description block
_exptl_crystal_F_000 2848
_exptl_crystal_size_max 0.231
_exptl_crystal_size_mid 0.212
_exptl_crystal_size_min 0.036
_refine_diff_density_max 1.040
_refine_diff_density_min -0.873
_refine_diff_density_rms 0.119
_refine_ls_extinction_method none
_refine_ls_goodness_of_fit_ref 1.020
_refine_ls_hydrogen_treatment mixed
_refine_ls_matrix_type full
_refine_ls_number_parameters 784
_refine_ls_number_reflns 10047
_refine_ls_number_restraints 0
_refine_ls_restrained_S_all 1.020
_refine_ls_R_factor_all 0.0666
_refine_ls_R_factor_gt 0.0379
_refine_ls_shift/su_max 0.002
_refine_ls_shift/su_mean 0.000
_refine_ls_structure_factor_coef Fsqd
_refine_ls_weighting_details 'calc w=1/[\s^2^(Fo^2^)+(0.0512P)^2^+0.0000P] where P=(Fo^2^+2Fc^2^)/3'
_refine_ls_weighting_scheme calc
_refine_ls_wR_factor_gt 0.0795
_refine_ls_wR_factor_ref 0.0945
_reflns_number_gt 7479
_reflns_number_total 10047
_reflns_threshold_expression >2sigma(I)
_cod_data_source_file c8ce00915e2.cif
_cod_data_source_block 111_CCDC2
_cod_depositor_comments 'Adding full bibliography for 7231226--7231229.cif.'
_cod_original_sg_symbol_H-M P2(1)/c
_cod_database_code 7231229

loop_
_symmetry_equiv_pos_as_xyz
'x, y, z'
'-x, y+1/2, -z+1/2'
'-x, -y, -z'
'x, -y-1/2, z-1/2'

loop_
_atom_site_label
_atom_site_type_symbol
_atom_site_fract_x
_atom_site_fract_y
_atom_site_fract_z
_atom_site_U_iso_or_equiv
_atom_site_adp_type
_atom_site_occupancy
_atom_site_symmetry_multiplicity
_atom_site_calc_flag
_atom_site_refinement_flags
Gd1 Gd 0.491107(19) 0.438362(10) 0.579327(12) 0.02772(9) Uani 1 1 d .
Gd2 Gd 0.131075(19) 0.457582(11) 1.005197(13) 0.02937(9) Uani 1 1 d .
C12 C 0.1398(4) 0.6520(2) 1.0117(2) 0.0302(12) Uani 1 1 d .
O6 O 0.1163(3) 0.51045(15) 0.89839(17) 0.0396(9) Uani 1 1 d .
N1 N 0.3347(3) 0.41004(17) 0.6571(2) 0.0338(10) Uani 1 1 d .
O12 O 0.6470(3) 0.37880(15) 0.60509(17) 0.0396(9) Uani 1 1 d .
O4 O 0.2110(3) 0.55638(15) 1.0242(2) 0.0478(10) Uani 1 1 d .
O3 O 0.0437(3) 0.56191(15) 1.02313(17) 0.0367(9) Uani 1 1 d .
N4 N 0.3192(3) 0.44218(17) 0.9753(2) 0.0380(11) Uani 1 1 d .
C25 C 0.3928(4) 0.4369(2) 1.0254(3) 0.0367(13) Uani 1 1 d .
O14 O 0.4373(3) 0.53035(15) 0.62316(18) 0.0407(9) Uani 1 1 d .
O5 O 0.2734(3) 0.65790(17) 1.09759(17) 0.0485(10) Uani 1 1 d .
O11 O 0.5615(3) 0.41735(17) 0.69070(18) 0.0455(10) Uani 1 1 d .
C20 C 0.1563(4) 0.2306(2) 0.9715(3) 0.0359(13) Uani 1 1 d .
H20 H 0.1357 0.2355 1.0168 0.043 Uiso 1 1 calc R
N2 N 0.4424(4) 0.32874(18) 0.5833(2) 0.0402(11) Uani 1 1 d .
O8 O 0.1555(3) 0.37328(15) 0.48973(17) 0.0460(10) Uani 1 1 d .
O7 O 0.0384(3) 0.44768(15) 1.10704(18) 0.0395(9) Uani 1 1 d .
O2 O 0.1390(3) 0.38229(16) 0.91443(18) 0.0447(10) Uani 1 1 d .
C33 C 0.0505(4) 0.5445(2) 0.8719(3) 0.0338(12) Uani 1 1 d .
C14 C 0.1545(4) 0.3410(2) 0.9572(3) 0.0373(13) Uani 1 1 d .
C36 C 0.2142(4) 0.6079(2) 0.7316(3) 0.0397(14) Uani 1 1 d .
O1 O 0.1556(3) 0.35131(15) 1.02145(17) 0.0391(9) Uani 1 1 d .
C62 C 0.1723(5) 0.2750(3) 0.6769(3) 0.0508(16) Uani 1 1 d .
H62 H 0.1110 0.2633 0.6965 0.061 Uiso 1 1 calc R
C13 C 0.1317(4) 0.5869(2) 1.0217(2) 0.0309(12) Uani 1 1 d .
C1 C 0.3074(4) 0.6344(2) 1.2118(3) 0.0347(13) Uani 1 1 d .
H1 H 0.3646 0.6138 1.1967 0.042 Uiso 1 1 calc R
O15 O 0.3112(3) 0.59604(16) 0.7074(2) 0.0588(12) Uani 1 1 d .
C66 C 0.2819(5) 0.4478(2) 0.6934(3) 0.0440(15) Uani 1 1 d .
H66 H 0.3064 0.4864 0.6972 0.053 Uiso 1 1 calc R
C7 C 0.2117(4) 0.6852(2) 1.0480(3) 0.0363(13) Uani 1 1 d .
C29 C 0.5697(5) 0.4192(3) 1.0648(4) 0.0633(19) Uani 1 1 d .
H29 H 0.6377 0.4106 1.0548 0.076 Uiso 1 1 calc R
C35 C 0.1831(4) 0.5761(2) 0.7883(2) 0.0338(12) Uani 1 1 d .
H35 H 0.2293 0.5513 0.8112 0.041 Uiso 1 1 calc R
C26 C 0.3630(4) 0.4442(2) 1.0961(3) 0.0381(13) Uani 1 1 d .
C34 C 0.0836(4) 0.5811(2) 0.8111(2) 0.0305(12) Uani 1 1 d .
C46 C 0.4452(4) 0.5797(2) 0.5944(3) 0.0343(13) Uani 1 1 d .
C55 C 0.4970(5) 0.2891(2) 0.5496(3) 0.0522(16) Uani 1 1 d .
H55 H 0.5582 0.3013 0.5300 0.063 Uiso 1 1 calc R
N3 N 0.2631(3) 0.45552(18) 1.1093(2) 0.0362(11) Uani 1 1 d .
C15 C 0.1710(4) 0.2798(2) 0.9304(3) 0.0367(13) Uani 1 1 d .
C6 C 0.2422(4) 0.6611(2) 1.1649(3) 0.0329(12) Uani 1 1 d .
C24 C 0.4955(4) 0.4247(2) 1.0104(3) 0.0451(15) Uani 1 1 d .
C40 C 0.3761(4) 0.6422(2) 0.6925(3) 0.0369(13) Uani 1 1 d .
C45 C 0.4425(4) 0.6346(2) 0.6382(2) 0.0322(12) Uani 1 1 d .
C53 C 0.1256(4) 0.4263(2) 0.4579(3) 0.0409(14) Uani 1 1 d .
C60 C 0.2970(4) 0.3535(2) 0.6523(2) 0.0321(12) Uani 1 1 d .
C39 C 0.0155(4) 0.6191(2) 0.7780(3) 0.0396(13) Uani 1 1 d .
H39 H -0.0513 0.6230 0.7936 0.048 Uiso 1 1 calc R
C48 C 0.1971(4) 0.4713(2) 0.4472(3) 0.0357(13) Uani 1 1 d .
C2 C 0.2884(4) 0.6381(2) 1.2812(2) 0.0349(13) Uani 1 1 d .
C37 C 0.1470(5) 0.6457(3) 0.6984(3) 0.0528(16) Uani 1 1 d .
H37 H 0.1683 0.6674 0.6606 0.063 Uiso 1 1 calc R
C19 C 0.1721(4) 0.1746(2) 0.9458(3) 0.0373(13) Uani 1 1 d .
C27 C 0.4379(4) 0.4405(3) 1.1489(3) 0.0497(16) Uani 1 1 d .
C59 C 0.3552(4) 0.3104(2) 0.6139(2) 0.0351(13) Uani 1 1 d .
C18 C 0.2050(4) 0.1667(3) 0.8790(3) 0.0488(15) Uani 1 1 d .
H18 H 0.2159 0.1289 0.8616 0.059 Uiso 1 1 calc R
C11 C 0.0800(4) 0.6811(2) 0.9626(3) 0.0406(14) Uani 1 1 d .
H11 H 0.0293 0.6603 0.9385 0.049 Uiso 1 1 calc R
C61 C 0.2064(4) 0.3356(2) 0.6840(3) 0.0417(14) Uani 1 1 d .
O9 O 0.3333(3) 0.4399(2) 0.5188(2) 0.0584(12) Uani 1 1 d .
C16 C 0.2027(4) 0.2720(3) 0.8633(3) 0.0501(16) Uani 1 1 d .
H16 H 0.2113 0.3048 0.8349 0.060 Uiso 1 1 calc R
C21 C 0.3473(5) 0.4354(2) 0.9109(3) 0.0506(16) Uani 1 1 d .
H21 H 0.2975 0.4390 0.8764 0.061 Uiso 1 1 calc R
C38 C 0.0477(5) 0.6511(3) 0.7216(3) 0.0505(16) Uani 1 1 d .
H38 H 0.0022 0.6766 0.6991 0.061 Uiso 1 1 calc R
C10 C 0.0946(5) 0.7402(3) 0.9491(3) 0.0536(16) Uani 1 1 d .
H10 H 0.0553 0.7588 0.9151 0.064 Uiso 1 1 calc R
C32 C 0.2391(5) 0.4655(3) 1.1744(3) 0.0509(16) Uani 1 1 d .
H32 H 0.1710 0.4737 1.1841 0.061 Uiso 1 1 calc R
C44 C 0.5109(4) 0.6803(3) 0.6252(3) 0.0561(17) Uani 1 1 d .
H44 H 0.5558 0.6765 0.5887 0.067 Uiso 1 1 calc R
C63 C 0.2280(5) 0.2355(3) 0.6422(3) 0.0527(17) Uani 1 1 d .
H63 H 0.2055 0.1964 0.6394 0.063 Uiso 1 1 calc R
C9 C 0.1665(5) 0.7718(3) 0.9854(3) 0.0599(18) Uani 1 1 d .
H9 H 0.1754 0.8120 0.9766 0.072 Uiso 1 1 calc R
C57 C 0.3801(5) 0.2119(3) 0.5719(3) 0.0622(19) Uani 1 1 d .
H57 H 0.3592 0.1726 0.5673 0.075 Uiso 1 1 calc R
C8 C 0.2260(5) 0.7439(3) 1.0353(3) 0.0516(16) Uani 1 1 d .
H8 H 0.2755 0.7652 1.0599 0.062 Uiso 1 1 calc R
C58 C 0.3207(5) 0.2517(2) 0.6096(3) 0.0439(14) Uani 1 1 d .
C47 C 0.3071(4) 0.4694(2) 0.4681(3) 0.0382(13) Uani 1 1 d .
C28 C 0.5418(5) 0.4265(3) 1.1306(4) 0.067(2) Uani 1 1 d .
H28 H 0.5912 0.4223 1.1654 0.081 Uiso 1 1 calc R
C41 C 0.3789(5) 0.6927(3) 0.7323(3) 0.0582(17) Uani 1 1 d .
H41 H 0.3332 0.6971 0.7682 0.070 Uiso 1 1 calc R
C17 C 0.2214(5) 0.2160(3) 0.8387(3) 0.0593(18) Uani 1 1 d .
H17 H 0.2454 0.2113 0.7942 0.071 Uiso 1 1 calc R
C5 C 0.1548(4) 0.6891(3) 1.1860(3) 0.0491(15) Uani 1 1 d .
H5 H 0.1093 0.7058 1.1541 0.059 Uiso 1 1 calc R
C49 C 0.1586(5) 0.5226(3) 0.4154(3) 0.0559(17) Uani 1 1 d .
H49 H 0.2028 0.5541 0.4073 0.067 Uiso 1 1 calc R
C54 C 0.6359(4) 0.3875(2) 0.6685(3) 0.0361(13) Uani 1 1 d .
O10 O 0.5407(3) 0.41241(19) 0.46870(18) 0.0578(11) Uani 1 1 d .
C64 C 0.1530(5) 0.3779(3) 0.7216(3) 0.0513(16) Uani 1 1 d .
H64 H 0.0919 0.3680 0.7429 0.062 Uiso 1 1 calc R
C3 C 0.2021(5) 0.6676(3) 1.3029(3) 0.0566(17) Uani 1 1 d .
H3 H 0.1889 0.6709 1.3496 0.068 Uiso 1 1 calc R
C22 C 0.4487(5) 0.4231(3) 0.8919(4) 0.0616(19) Uani 1 1 d .
H22 H 0.4651 0.4183 0.8458 0.074 Uiso 1 1 calc R
C52 C 0.0242(5) 0.4323(3) 0.4373(4) 0.0630(19) Uani 1 1 d .
H52 H -0.0215 0.4013 0.4445 0.076 Uiso 1 1 calc R
C4 C 0.1358(5) 0.6919(3) 1.2552(3) 0.070(2) Uani 1 1 d .
H4 H 0.0767 0.7108 1.2700 0.084 Uiso 1 1 calc R
C42 C 0.4490(5) 0.7366(3) 0.7190(4) 0.072(2) Uani 1 1 d .
H42 H 0.4521 0.7701 0.7469 0.086 Uiso 1 1 calc R
C31 C 0.3095(5) 0.4643(3) 1.2291(3) 0.0621(18) Uani 1 1 d .
H31 H 0.2884 0.4723 1.2736 0.075 Uiso 1 1 calc R
O13 O 0.6313(3) 0.50109(18) 0.5669(3) 0.0683(13) Uani 1 1 d .
C23 C 0.5221(5) 0.4185(3) 0.9416(4) 0.0591(18) Uani 1 1 d .
H23 H 0.5899 0.4112 0.9300 0.071 Uiso 1 1 calc R
C30 C 0.4095(6) 0.4512(3) 1.2165(4) 0.063(2) Uani 1 1 d .
H30 H 0.4577 0.4496 1.2523 0.076 Uiso 1 1 calc R
C65 C 0.1910(5) 0.4336(3) 0.7266(3) 0.0568(17) Uani 1 1 d .
H65 H 0.1569 0.4622 0.7521 0.068 Uiso 1 1 calc R
C43 C 0.5145(5) 0.7313(3) 0.6648(4) 0.078(2) Uani 1 1 d .
H43 H 0.5606 0.7615 0.6548 0.094 Uiso 1 1 calc R
C51 C -0.0097(5) 0.4831(3) 0.4066(4) 0.075(2) Uani 1 1 d .
H51 H -0.0783 0.4870 0.3933 0.090 Uiso 1 1 calc R
C50 C 0.0568(6) 0.5274(3) 0.3957(4) 0.074(2) Uani 1 1 d .
H50 H 0.0338 0.5620 0.3745 0.088 Uiso 1 1 calc R
C56 C 0.4676(6) 0.2301(3) 0.5421(3) 0.069(2) Uani 1 1 d .
H56 H 0.5073 0.2038 0.5170 0.083 Uiso 1 1 calc R

loop_
_atom_site_aniso_label
_atom_site_aniso_U_11
_atom_site_aniso_U_22
_atom_site_aniso_U_33
_atom_site_aniso_U_23
_atom_site_aniso_U_13
_atom_site_aniso_U_12
Gd1 0.03468(16) 0.02452(15) 0.02412(15) 0.00366(10) 0.00544(11) 0.00179(11)
Gd2 0.02554(15) 0.02954(16) 0.03330(16) 0.00900(11) 0.00854(11) 0.00575(11)
C12 0.024(3) 0.034(3) 0.033(3) 0.008(2) 0.009(2) 0.005(2)
O6 0.042(2) 0.040(2) 0.037(2) 0.0139(17) 0.0126(17) 0.0145(18)
N1 0.046(3) 0.024(2) 0.032(2) 0.0026(19) 0.006(2) -0.001(2)
O12 0.050(2) 0.040(2) 0.029(2) 0.0059(17) 0.0068(17) 0.0066(18)
O4 0.031(2) 0.038(2) 0.074(3) 0.012(2) 0.003(2) 0.0046(18)
O3 0.030(2) 0.042(2) 0.038(2) 0.0088(17) 0.0086(17) -0.0005(17)
N4 0.039(3) 0.030(2) 0.046(3) 0.011(2) 0.012(2) 0.004(2)
C25 0.032(3) 0.023(3) 0.056(4) 0.008(3) 0.011(3) 0.001(2)
O14 0.054(2) 0.023(2) 0.045(2) -0.0007(17) 0.0153(19) 0.0016(17)
O5 0.052(3) 0.063(3) 0.030(2) -0.0068(19) -0.0083(18) 0.025(2)
O11 0.044(2) 0.059(3) 0.033(2) 0.0041(19) -0.0017(18) 0.018(2)
C20 0.041(3) 0.041(3) 0.026(3) -0.003(2) 0.005(2) 0.009(3)
N2 0.054(3) 0.027(2) 0.040(3) 0.004(2) 0.011(2) 0.006(2)
O8 0.073(3) 0.028(2) 0.037(2) 0.0023(17) -0.002(2) -0.0083(19)
O7 0.029(2) 0.053(2) 0.036(2) 0.0109(17) 0.0107(17) 0.0024(17)
O2 0.056(3) 0.039(2) 0.040(2) 0.0063(18) 0.0031(19) 0.0097(19)
C33 0.036(3) 0.036(3) 0.030(3) 0.001(2) 0.007(3) 0.002(3)
C14 0.037(3) 0.029(3) 0.046(4) 0.006(3) 0.006(3) 0.001(2)
C36 0.045(4) 0.031(3) 0.043(3) 0.000(3) 0.021(3) 0.003(3)
O1 0.050(2) 0.034(2) 0.033(2) 0.0050(17) 0.0071(17) 0.0029(18)
C62 0.060(4) 0.051(4) 0.041(4) -0.001(3) 0.010(3) -0.026(3)
C13 0.031(3) 0.039(3) 0.023(3) 0.007(2) 0.006(2) 0.003(3)
C1 0.031(3) 0.031(3) 0.041(3) -0.003(2) 0.002(3) 0.007(2)
O15 0.064(3) 0.034(2) 0.080(3) 0.001(2) 0.050(2) 0.000(2)
C66 0.052(4) 0.028(3) 0.053(4) -0.001(3) 0.019(3) -0.003(3)
C7 0.044(3) 0.036(3) 0.028(3) -0.001(2) -0.002(3) 0.006(3)
C29 0.029(4) 0.050(4) 0.111(6) 0.017(4) 0.003(4) 0.004(3)
C35 0.035(3) 0.035(3) 0.031(3) 0.002(2) 0.010(2) 0.007(2)
C26 0.034(3) 0.028(3) 0.052(4) 0.008(3) -0.001(3) -0.001(2)
C34 0.040(3) 0.027(3) 0.024(3) 0.004(2) 0.009(2) -0.002(2)
C46 0.024(3) 0.044(3) 0.035(3) -0.004(3) 0.008(2) 0.008(3)
C55 0.066(4) 0.036(4) 0.055(4) -0.004(3) 0.020(3) 0.004(3)
N3 0.031(3) 0.036(3) 0.041(3) 0.005(2) 0.006(2) 0.001(2)
C15 0.041(3) 0.036(3) 0.033(3) 0.000(2) 0.003(2) 0.006(3)
C6 0.040(3) 0.027(3) 0.032(3) -0.003(2) 0.001(2) 0.005(2)
C24 0.030(3) 0.023(3) 0.082(5) 0.010(3) 0.012(3) 0.003(2)
C40 0.043(3) 0.027(3) 0.041(3) 0.003(2) 0.011(3) 0.002(3)
C45 0.033(3) 0.031(3) 0.032(3) 0.005(2) 0.005(2) 0.005(2)
C53 0.044(4) 0.036(3) 0.043(3) 0.001(3) -0.003(3) -0.002(3)
C60 0.044(3) 0.031(3) 0.021(3) 0.004(2) 0.000(2) -0.003(3)
C39 0.037(3) 0.043(3) 0.039(3) 0.008(3) 0.005(3) 0.003(3)
C48 0.039(3) 0.033(3) 0.035(3) 0.000(2) 0.001(2) -0.004(3)
C2 0.040(3) 0.033(3) 0.032(3) 0.007(2) 0.007(2) 0.002(2)
C37 0.073(5) 0.050(4) 0.036(3) 0.011(3) 0.020(3) -0.005(3)
C19 0.038(3) 0.040(3) 0.034(3) -0.001(3) 0.002(3) 0.004(3)
C27 0.034(4) 0.049(4) 0.065(4) 0.012(3) -0.009(3) -0.009(3)
C59 0.050(4) 0.031(3) 0.024(3) 0.004(2) 0.003(2) -0.006(3)
C18 0.053(4) 0.046(4) 0.047(4) -0.009(3) 0.010(3) 0.008(3)
C11 0.047(4) 0.042(3) 0.033(3) 0.007(3) 0.002(3) -0.007(3)
C61 0.045(4) 0.041(3) 0.039(3) 0.005(3) 0.004(3) -0.010(3)
O9 0.047(3) 0.089(3) 0.039(2) 0.012(2) -0.005(2) -0.004(2)
C16 0.064(4) 0.048(4) 0.039(4) 0.009(3) 0.014(3) 0.002(3)
C21 0.044(4) 0.052(4) 0.056(4) 0.010(3) 0.024(3) 0.006(3)
C38 0.058(4) 0.046(4) 0.047(4) 0.022(3) -0.005(3) 0.005(3)
C10 0.067(4) 0.048(4) 0.045(4) 0.017(3) -0.005(3) 0.001(3)
C32 0.046(4) 0.056(4) 0.050(4) 0.005(3) 0.003(3) -0.001(3)
C44 0.045(4) 0.050(4) 0.074(5) -0.001(3) 0.019(3) -0.005(3)
C63 0.083(5) 0.035(3) 0.040(4) 0.001(3) 0.002(3) -0.021(3)
C9 0.081(5) 0.037(4) 0.061(4) 0.011(3) 0.003(4) -0.002(4)
C57 0.094(5) 0.026(3) 0.067(4) -0.007(3) 0.017(4) -0.005(3)
C8 0.066(4) 0.045(4) 0.044(4) -0.005(3) -0.007(3) -0.012(3)
C58 0.070(4) 0.031(3) 0.031(3) 0.003(2) 0.002(3) -0.005(3)
C47 0.043(4) 0.026(3) 0.046(4) -0.010(3) 0.009(3) -0.002(3)
C28 0.040(4) 0.059(5) 0.102(6) 0.017(4) -0.019(4) -0.002(3)
C41 0.066(5) 0.050(4) 0.059(4) -0.015(3) 0.022(3) 0.011(4)
C17 0.082(5) 0.056(4) 0.041(4) -0.005(3) 0.020(3) 0.006(4)
C5 0.049(4) 0.057(4) 0.042(4) 0.011(3) 0.002(3) 0.014(3)
C49 0.061(5) 0.036(4) 0.070(4) 0.013(3) 0.008(4) -0.005(3)
C54 0.039(3) 0.032(3) 0.038(3) 0.009(3) 0.000(3) 0.004(3)
O10 0.068(3) 0.081(3) 0.025(2) 0.003(2) 0.0107(19) 0.023(2)
C64 0.046(4) 0.049(4) 0.059(4) 0.001(3) 0.019(3) -0.005(3)
C3 0.058(4) 0.078(5) 0.035(3) 0.012(3) 0.017(3) 0.027(4)
C22 0.058(5) 0.055(4) 0.073(5) 0.001(4) 0.039(4) 0.006(4)
C52 0.047(4) 0.064(5) 0.078(5) 0.001(4) -0.011(4) -0.015(3)
C4 0.062(5) 0.098(6) 0.052(4) 0.016(4) 0.020(3) 0.047(4)
C42 0.062(5) 0.047(4) 0.107(6) -0.033(4) 0.007(4) 0.002(4)
C31 0.066(5) 0.074(5) 0.046(4) 0.002(3) -0.005(4) -0.010(4)
O13 0.043(3) 0.039(2) 0.124(4) 0.017(3) 0.027(3) -0.004(2)
C23 0.038(4) 0.039(4) 0.101(6) 0.006(4) 0.032(4) 0.007(3)
C30 0.063(5) 0.061(4) 0.066(5) 0.008(4) -0.030(4) -0.013(4)
C65 0.065(5) 0.037(4) 0.069(4) -0.006(3) 0.021(4) 0.000(3)
C43 0.050(4) 0.041(4) 0.145(7) -0.017(4) 0.020(5) -0.012(3)
C51 0.048(4) 0.077(6) 0.098(6) 0.004(5) -0.018(4) 0.001(4)
C50 0.062(5) 0.068(5) 0.090(6) 0.019(4) -0.016(4) 0.018(4)
C56 0.104(6) 0.027(4) 0.077(5) -0.009(3) 0.028(4) 0.004(4)

loop_
_atom_type_symbol
_atom_type_description
_atom_type_scat_dispersion_real
_atom_type_scat_dispersion_imag
_atom_type_scat_source
C C 0.0033 0.0016 'International Tables Vol C Tables 4.2.6.8 and 6.1.1.4'
H H 0.0000 0.0000 'International Tables Vol C Tables 4.2.6.8 and 6.1.1.4'
Gd Gd -0.1653 3.9035 'International Tables Vol C Tables 4.2.6.8 and 6.1.1.4'
N N 0.0061 0.0033 'International Tables Vol C Tables 4.2.6.8 and 6.1.1.4'
O O 0.0106 0.0060 'International Tables Vol C Tables 4.2.6.8 and 6.1.1.4'

loop_
_geom_angle_atom_site_label_1
_geom_angle_atom_site_label_2
_geom_angle_atom_site_label_3
_geom_angle
_geom_angle_site_symmetry_1
_geom_angle_site_symmetry_3
O13 Gd1 O10 80.04(16) . .
O13 Gd1 O9 128.35(15) . .
O10 Gd1 O9 78.18(14) . .
O13 Gd1 O14 74.97(13) . .
O10 Gd1 O14 130.09(13) . .
O9 Gd1 O14 84.54(14) . .
O13 Gd1 O11 85.64(15) . .
O10 Gd1 O11 132.80(13) . .
O9 Gd1 O11 141.00(14) . .
O14 Gd1 O11 87.66(13) . .
O13 Gd1 O12 73.04(13) . .
O10 Gd1 O12 79.17(12) . .
O9 Gd1 O12 144.64(13) . .
O14 Gd1 O12 130.71(12) . .
O11 Gd1 O12 53.64(11) . .
O13 Gd1 N2 141.99(14) . .
O10 Gd1 N2 81.81(15) . .
O9 Gd1 N2 79.27(15) . .
O14 Gd1 N2 140.04(13) . .
O11 Gd1 N2 82.66(14) . .
O12 Gd1 N2 70.90(13) . .
O13 Gd1 N1 145.37(15) . .
O10 Gd1 N1 134.18(14) . .
O9 Gd1 N1 67.22(13) . .
O14 Gd1 N1 76.61(12) . .
O11 Gd1 N1 73.80(13) . .
O12 Gd1 N1 113.04(12) . .
N2 Gd1 N1 63.45(13) . .
O13 Gd1 C54 77.88(15) . .
O10 Gd1 C54 106.00(15) . .
O9 Gd1 C54 153.40(15) . .
O14 Gd1 C54 109.88(15) . .
O11 Gd1 C54 26.80(13) . .
O12 Gd1 C54 26.84(13) . .
N2 Gd1 C54 75.47(15) . .
N1 Gd1 C54 93.75(14) . .
O7 Gd2 O3 70.94(12) . 3_567
O7 Gd2 O6 137.92(11) . .
O3 Gd2 O6 80.09(12) 3_567 .
O7 Gd2 O1 82.26(12) . .
O3 Gd2 O1 88.36(12) 3_567 .
O6 Gd2 O1 127.54(12) . .
O7 Gd2 O2 124.70(12) . .
O3 Gd2 O2 75.89(12) 3_567 .
O6 Gd2 O2 74.06(12) . .
O1 Gd2 O2 53.52(11) . .
O7 Gd2 O4 100.36(13) . .
O3 Gd2 O4 126.77(11) 3_567 .
O6 Gd2 O4 73.20(13) . .
O1 Gd2 O4 143.94(12) . .
O2 Gd2 O4 134.90(13) . .
O7 Gd2 N4 133.51(13) . .
O3 Gd2 N4 147.43(13) 3_567 .
O6 Gd2 N4 86.25(13) . .
O1 Gd2 N4 76.77(12) . .
O2 Gd2 N4 71.95(13) . .
O4 Gd2 N4 75.76(13) . .
O7 Gd2 N3 71.86(13) . .
O3 Gd2 N3 141.83(12) 3_567 .
O6 Gd2 N3 135.71(13) . .
O1 Gd2 N3 78.49(12) . .
O2 Gd2 N3 120.39(12) . .
O4 Gd2 N3 68.56(13) . .
N4 Gd2 N3 63.59(14) . .
O7 Gd2 O3 75.20(11) . .
O3 Gd2 O3 77.39(12) 3_567 .
O6 Gd2 O3 69.04(11) . .
O1 Gd2 O3 156.25(11) . .
O2 Gd2 O3 137.35(11) . .
O4 Gd2 O3 50.33(11) . .
N4 Gd2 O3 124.70(12) . .
N3 Gd2 O3 101.07(12) . .
O7 Gd2 C14 104.54(14) . .
O3 Gd2 C14 81.87(13) 3_567 .
O6 Gd2 C14 100.71(14) . .
O1 Gd2 C14 26.84(13) . .
O2 Gd2 C14 26.70(13) . .
O4 Gd2 C14 147.31(14) . .
N4 Gd2 C14 71.76(14) . .
N3 Gd2 C14 99.52(14) . .
O3 Gd2 C14 158.12(14) . .
O7 Gd2 C13 90.16(13) . .
O3 Gd2 C13 102.15(13) 3_567 .
O6 Gd2 C13 66.48(12) . .
O1 Gd2 C13 164.34(13) . .
O2 Gd2 C13 140.10(12) . .
O4 Gd2 C13 24.76(12) . .
N4 Gd2 C13 99.16(14) . .
N3 Gd2 C13 86.14(13) . .
O3 Gd2 C13 25.83(11) . .
C14 Gd2 C13 165.24(14) . .
O7 Gd2 Gd2 68.28(8) . 3_567
O3 Gd2 Gd2 41.11(8) 3_567 3_567
O6 Gd2 Gd2 69.80(8) . 3_567
O1 Gd2 Gd2 126.82(8) . 3_567
O2 Gd2 Gd2 110.35(8) . 3_567
O4 Gd2 Gd2 86.15(8) . 3_567
N4 Gd2 Gd2 153.45(9) . 3_567
N3 Gd2 Gd2 127.30(9) . 3_567
O3 Gd2 Gd2 36.28(8) . 3_567
C14 Gd2 Gd2 122.65(11) . 3_567
C13 Gd2 Gd2 61.39(10) . 3_567
C7 C12 C11 117.5(5) . .
C7 C12 C13 121.2(4) . .
C11 C12 C13 121.2(5) . .
C33 O6 Gd2 134.8(3) . .
C66 N1 C60 116.8(5) . .
C66 N1 Gd1 124.7(3) . .
C60 N1 Gd1 117.8(3) . .
C54 O12 Gd1 90.4(3) . .
C13 O4 Gd2 98.3(3) . .
C13 O3 Gd2 159.0(3) . 3_567
C13 O3 Gd2 90.0(3) . .
Gd2 O3 Gd2 102.61(12) 3_567 .
C21 N4 C25 117.8(5) . .
C21 N4 Gd2 121.0(4) . .
C25 N4 Gd2 121.1(3) . .
N4 C25 C24 122.1(5) . .
N4 C25 C26 118.3(5) . .
C24 C25 C26 119.6(5) . .
C46 O14 Gd1 126.6(3) . .
C6 O5 C7 117.4(4) . .
C54 O11 Gd1 94.7(3) . .
C19 C20 C15 120.3(5) . .
C55 N2 C59 118.2(5) . .
C55 N2 Gd1 120.2(4) . .
C59 N2 Gd1 121.3(3) . .
C19 O8 C53 115.8(4) 4_565 .
C33 O7 Gd2 139.2(3) 3_567 .
C14 O2 Gd2 92.5(3) . .
O7 C33 O6 125.7(5) 3_567 .
O7 C33 C34 117.3(5) 3_567 .
O6 C33 C34 117.0(5) . .
O2 C14 O1 120.8(5) . .
O2 C14 C15 118.3(5) . .
O1 C14 C15 120.9(5) . .
O2 C14 Gd2 60.8(3) . .
O1 C14 Gd2 60.1(3) . .
C15 C14 Gd2 177.6(4) . .
C37 C36 C35 120.3(5) . .
C37 C36 O15 122.6(5) . .
C35 C36 O15 116.9(5) . .
C14 O1 Gd2 93.0(3) . .
C63 C62 C61 120.7(5) . .
O4 C13 O3 120.1(5) . .
O4 C13 C12 119.5(5) . .
O3 C13 C12 120.2(4) . .
O4 C13 Gd2 57.0(3) . .
O3 C13 Gd2 64.1(3) . .
C12 C13 Gd2 165.6(3) . .
C6 C1 C2 120.3(5) . .
C40 O15 C36 119.6(4) . .
N1 C66 C65 124.0(5) . .
C8 C7 C12 121.9(5) . .
C8 C7 O5 118.6(5) . .
C12 C7 O5 119.5(5) . .
C28 C29 C24 120.3(6) . .
C36 C35 C34 120.2(5) . .
N3 C26 C27 122.0(5) . .
N3 C26 C25 118.5(5) . .
C27 C26 C25 119.6(5) . .
C35 C34 C39 119.9(5) . .
C35 C34 C33 119.3(5) . .
C39 C34 C33 120.8(5) . .
O14 C46 O10 125.2(5) . 3_666
O14 C46 C45 118.5(4) . .
O10 C46 C45 116.2(5) 3_666 .
N2 C55 C56 123.3(6) . .
C32 N3 C26 117.0(5) . .
C32 N3 Gd2 124.7(4) . .
C26 N3 Gd2 118.3(3) . .
C20 C15 C16 119.3(5) . .
C20 C15 C14 121.1(5) . .
C16 C15 C14 119.5(5) . .
C5 C6 C1 120.7(5) . .
C5 C6 O5 124.5(5) . .
C1 C6 O5 114.7(4) . .
C23 C24 C25 118.3(6) . .
C23 C24 C29 121.7(6) . .
C25 C24 C29 120.0(6) . .
O15 C40 C41 121.3(5) . .
O15 C40 C45 117.4(4) . .
C41 C40 C45 121.2(5) . .
C40 C45 C44 117.2(5) . .
C40 C45 C46 123.6(5) . .
C44 C45 C46 119.2(5) . .
C52 C53 C48 121.6(5) . .
C52 C53 O8 118.0(5) . .
C48 C53 O8 120.3(5) . .
N1 C60 C61 123.0(5) . .
N1 C60 C59 118.0(4) . .
C61 C60 C59 119.0(5) . .
C38 C39 C34 119.3(5) . .
C53 C48 C49 115.5(5) . .
C53 C48 C47 125.6(5) . .
C49 C48 C47 118.9(5) . .
C1 C2 C3 119.3(5) . .
C1 C2 C54 119.4(5) . 3_667
C3 C2 C54 121.3(5) . 3_667
C36 C37 C38 119.6(5) . .
C20 C19 C18 120.5(5) . .
C20 C19 O8 117.6(5) . 4_566
C18 C19 O8 121.9(5) . 4_566
C30 C27 C26 119.1(6) . .
C30 C27 C28 122.4(6) . .
C26 C27 C28 118.5(6) . .
N2 C59 C58 122.2(5) . .
N2 C59 C60 118.1(4) . .
C58 C59 C60 119.7(5) . .
C17 C18 C19 118.8(5) . .
C10 C11 C12 120.9(5) . .
C64 C61 C60 117.6(5) . .
C64 C61 C62 122.9(5) . .
C60 C61 C62 119.5(5) . .
C47 O9 Gd1 129.5(4) . .
C17 C16 C15 120.1(5) . .
N4 C21 C22 123.3(6) . .
C37 C38 C39 120.6(5) . .
C9 C10 C11 120.3(5) . .
N3 C32 C31 124.2(6) . .
C43 C44 C45 122.2(6) . .
C62 C63 C58 121.6(5) . .
C10 C9 C8 119.9(6) . .
C56 C57 C58 120.5(6) . .
C7 C8 C9 119.5(5) . .
C57 C58 C59 117.2(5) . .
C57 C58 C63 123.3(5) . .
C59 C58 C63 119.4(5) . .
O9 C47 O13 123.3(6) . 3_666
O9 C47 C48 119.3(5) . .
O13 C47 C48 117.4(5) 3_666 .
C29 C28 C27 122.1(6) . .
C42 C41 C40 120.2(6) . .
C16 C17 C18 121.0(5) . .
C6 C5 C4 118.5(5) . .
C50 C49 C48 121.6(6) . .
O12 C54 O11 121.3(5) . .
O12 C54 C2 119.7(5) . 3_667
O11 C54 C2 119.0(5) . 3_667
O12 C54 Gd1 62.8(3) . .
O11 C54 Gd1 58.5(3) . .
C2 C54 Gd1 177.4(4) 3_667 .
C46 O10 Gd1 156.0(4) 3_666 .
C65 C64 C61 119.2(6) . .
C4 C3 C2 119.6(5) . .
C23 C22 C21 118.9(6) . .
C51 C52 C53 120.7(6) . .
C3 C4 C5 121.5(6) . .
C43 C42 C41 120.4(6) . .
C30 C31 C32 119.2(6) . .
C47 O13 Gd1 153.0(4) 3_666 .
C22 C23 C24 119.6(6) . .
C31 C30 C27 118.5(6) . .
C64 C65 C66 119.4(6) . .
C42 C43 C44 118.9(6) . .
C50 C51 C52 119.4(7) . .
C51 C50 C49 121.2(7) . .
C57 C56 C55 118.6(6) . .

loop_
_geom_bond_atom_site_label_1
_geom_bond_atom_site_label_2
_geom_bond_distance
_geom_bond_site_symmetry_2
Gd1 O13 2.326(4) .
Gd1 O10 2.329(4) .
Gd1 O9 2.352(4) .
Gd1 O14 2.353(3) .
Gd1 O11 2.384(3) .
Gd1 O12 2.479(3) .
Gd1 N2 2.553(4) .
Gd1 N1 2.635(4) .
Gd1 C54 2.787(5) .
Gd2 O7 2.345(3) .
Gd2 O3 2.375(4) 3_567
Gd2 O6 2.398(3) .
Gd2 O1 2.437(3) .
Gd2 O2 2.451(4) .
Gd2 O4 2.484(4) .
Gd2 N4 2.552(4) .
Gd2 N3 2.635(4) .
Gd2 O3 2.639(3) .
Gd2 C14 2.807(5) .
Gd2 C13 2.933(5) .
Gd2 Gd2 3.9165(5) 3_567
C12 C7 1.384(7) .
C12 C11 1.387(7) .
C12 C13 1.485(7) .
O6 C33 1.255(6) .
N1 C66 1.307(6) .
N1 C60 1.368(6) .
O12 C54 1.259(6) .
O4 C13 1.241(6) .
O3 C13 1.278(6) .
O3 Gd2 2.375(3) 3_567
N4 C21 1.317(7) .
N4 C25 1.362(7) .
C25 C24 1.400(7) .
C25 C26 1.442(8) .
O14 C46 1.251(6) .
O5 C6 1.378(6) .
O5 C7 1.390(6) .
O11 C54 1.261(6) .
C20 C19 1.375(7) .
C20 C15 1.382(7) .
N2 C55 1.322(7) .
N2 C59 1.354(6) .
O8 C19 1.394(6) 4_565
O8 C53 1.399(6) .
O7 C33 1.248(6) 3_567
O2 C14 1.262(6) .
C33 O7 1.248(6) 3_567
C33 C34 1.509(7) .
C14 O1 1.269(6) .
C14 C15 1.493(7) .
C36 C37 1.374(8) .
C36 C35 1.380(7) .
C36 O15 1.381(6) .
C62 C63 1.338(8) .
C62 C61 1.441(7) .
C1 C6 1.374(7) .
C1 C2 1.377(7) .
O15 C40 1.375(6) .
C66 C65 1.395(8) .
C7 C8 1.360(7) .
C29 C28 1.345(9) .
C29 C24 1.428(8) .
C35 C34 1.381(7) .
C26 N3 1.355(6) .
C26 C27 1.408(8) .
C34 C39 1.385(7) .
C46 O10 1.256(6) 3_666
C46 C45 1.502(7) .
C55 C56 1.391(8) .
N3 C32 1.327(7) .
C15 C16 1.383(7) .
C6 C5 1.371(7) .
C24 C23 1.392(8) .
C40 C41 1.377(7) .
C40 C45 1.386(7) .
C45 C44 1.387(7) .
C53 C52 1.380(8) .
C53 C48 1.396(7) .
C60 C61 1.400(7) .
C60 C59 1.448(7) .
C39 C38 1.384(7) .
C48 C49 1.400(7) .
C48 C47 1.484(7) .
C2 C3 1.378(7) .
C2 C54 1.493(7) 3_667
C37 C38 1.382(8) .
C19 C18 1.386(7) .
C19 O8 1.394(6) 4_566
C27 C30 1.392(9) .
C27 C28 1.439(9) .
C59 C58 1.401(7) .
C18 C17 1.378(8) .
C11 C10 1.372(7) .
C61 C64 1.395(8) .
O9 C47 1.232(6) .
C16 C17 1.373(8) .
C21 C22 1.405(8) .
C10 C9 1.364(8) .
C32 C31 1.392(8) .
C44 C43 1.385(8) .
C63 C58 1.420(8) .
C9 C8 1.383(8) .
C57 C56 1.351(8) .
C57 C58 1.399(8) .
C47 O13 1.251(6) 3_666
C41 C42 1.374(8) .
C5 C4 1.372(8) .
C49 C50 1.378(9) .
C54 C2 1.493(7) 3_667
O10 C46 1.256(6) 3_666
C64 C65 1.353(8) .
C3 C4 1.371(8) .
C22 C23 1.353(9) .
C52 C51 1.363(9) .
C42 C43 1.371(9) .
C31 C30 1.362(9) .
O13 C47 1.251(6) 3_666
C51 C50 1.341(9) .
